data_2013932
loop_
_publ_author_name
'Steel, Peter J.'
'Brimble, Margaret A.'
'Hopkins, Brian'
'Rennison, David'

_publ_section_title
;
 Two stereoisomers of the rat toxicant norbormide
;
_journal_issue 5
_journal_name_full 'Acta Crystallographica Section C'
_journal_page_first o374
_journal_page_last o376
_journal_paper_doi 10.1107/S0108270104006845
_journal_volume 60
_journal_year 2004
_chemical_formula_moiety 'C33 H25 N3 O3'
_chemical_formula_sum 'C33 H25 N3 O3'
_chemical_formula_weight 511.56
_chemical_name_common cis-endo-threo-norbormide
_chemical_name_systematic
;
5-[hydroxy(phenyl)(2-pyridyl)methyl]-8-[phenyl(2-pyridyl)methylene]-
3a,4,7,7a-tetrahydro-4,7-methano-1H-isoindole-1,3(2H)-dione
;
_space_group_IT_number 14
_symmetry_cell_setting monoclinic
_symmetry_space_group_name_Hall '-P 2yn'
_symmetry_space_group_name_H-M 'P 1 21/n 1'
_atom_sites_solution_hydrogens geom
_atom_sites_solution_primary direct
_atom_sites_solution_secondary difmap
_audit_creation_method SHELXL97
_cell_angle_alpha 90.00
_cell_angle_beta 115.427(3)
_cell_angle_gamma 90.00
_cell_formula_units_Z 4
_cell_length_a 15.433(4)
_cell_length_b 11.437(3)
_cell_length_c 17.048(5)
_cell_measurement_reflns_used 4828
_cell_measurement_temperature 163(2)
_cell_measurement_theta_max 25.20
_cell_measurement_theta_min 2.41
_cell_volume 2717.6(13)
_computing_cell_refinement 'SAINT (Bruker, 1997)'
_computing_data_collection 'SMART (Bruker, 1997)'
_computing_data_reduction SAINT
_computing_molecular_graphics 'SHELXTL ((Bruker, 1997))'
_computing_publication_material SHELXTL
_computing_structure_refinement 'SHELXL97 (Sheldrick, 1997)'
_computing_structure_solution 'SHELXS97 (Sheldrick, 1990)'
_diffrn_ambient_temperature 163(2)
_diffrn_measured_fraction_theta_full 1.000
_diffrn_measured_fraction_theta_max 1.000
_diffrn_measurement_device_type 'Bruker SMART CCD area-detector'
_diffrn_measurement_method '\f and \w'
_diffrn_radiation_monochromator graphite
_diffrn_radiation_source 'fine-focus sealed tube'
_diffrn_radiation_type MoK\a
_diffrn_radiation_wavelength 0.71073
_diffrn_reflns_av_R_equivalents 0.049
_diffrn_reflns_av_sigmaI/netI 0.035
_diffrn_reflns_limit_h_max 18
_diffrn_reflns_limit_h_min -18
_diffrn_reflns_limit_k_max 13
_diffrn_reflns_limit_k_min -11
_diffrn_reflns_limit_l_max 20
_diffrn_reflns_limit_l_min -20
_diffrn_reflns_number 28763
_diffrn_reflns_theta_full 24.99
_diffrn_reflns_theta_max 24.99
_diffrn_reflns_theta_min 1.49
_diffrn_standards_decay_% 0
_diffrn_standards_number 0
_exptl_absorpt_coefficient_mu 0.081
_exptl_absorpt_correction_T_max 1.000
_exptl_absorpt_correction_T_min 0.744
_exptl_absorpt_correction_type multi-scan
_exptl_absorpt_process_details '(SADABS; Sheldrick, 2002)'
_exptl_crystal_colour colourless
_exptl_crystal_density_diffrn 1.250
_exptl_crystal_density_method 'not measured'
_exptl_crystal_description plate
_exptl_crystal_F_000 1072
_exptl_crystal_size_max 0.59
_exptl_crystal_size_mid 0.48
_exptl_crystal_size_min 0.04
_refine_diff_density_max 0.148
_refine_diff_density_min -0.189
_refine_ls_extinction_method none
_refine_ls_goodness_of_fit_ref 1.075
_refine_ls_hydrogen_treatment mixed
_refine_ls_matrix_type full
_refine_ls_number_parameters 358
_refine_ls_number_reflns 4795
_refine_ls_number_restraints 0
_refine_ls_restrained_S_all 1.075
_refine_ls_R_factor_all 0.0841
_refine_ls_R_factor_gt 0.0411
_refine_ls_shift/su_max 0.001
_refine_ls_shift/su_mean 0.000
_refine_ls_structure_factor_coef Fsqd
_refine_ls_weighting_details 'calc w=1/[\s^2^(Fo^2^)+(0.036P)^2^+0.833P] where P=(Fo^2^+2Fc^2^)/3'
_refine_ls_weighting_scheme calc
_refine_ls_wR_factor_gt 0.0830
_refine_ls_wR_factor_ref 0.1020
_reflns_number_gt 3147
_reflns_number_total 4795
_reflns_threshold_expression I>2\s(I)
_cod_data_source_file bm1563.cif
_cod_data_source_block Ia
_cod_depositor_comments
;
The following automatic conversions were performed:
'_symmetry_cell_setting' value 'Monoclinic' changed to 'monoclinic'
according to '/home/saulius/struct/CIF-dictionaries/cif_core.dic'
dictionary named 'cif_core.dic' version 2.4.1 from 2010-06-29.

Automatic conversion script
Id: cif_fix_enum 1527 2010-12-29 10:47:43Z saulius 

The following automatic conversions were performed:

'_symmetry_cell_setting' value 'Monoclinic' changed to 'monoclinic'
according to /home/saulius/struct/CIF-dictionaries/cif_core.dic
dictionary named 'cif_core.dic' version 2.4.1 from 2010-06-29.

Automatic conversion script
Id: cif_fix_values 1715 2011-07-08 13:25:40Z adriana 
;
_cod_original_sg_symbol_H-M 'P 21/n'
_cod_database_code 2013932
_cod_database_fobs_code 2013932

loop_
_symmetry_equiv_pos_as_xyz
'x, y, z'
'-x+1/2, y+1/2, -z+1/2'
'-x, -y, -z'
'x-1/2, -y-1/2, z-1/2'

loop_
_atom_site_label
_atom_site_fract_x
_atom_site_fract_y
_atom_site_fract_z
_atom_site_U_iso_or_equiv
_atom_site_adp_type
_atom_site_calc_flag
_atom_site_refinement_flags
_atom_site_occupancy
_atom_site_disorder_assembly
_atom_site_disorder_group
_atom_site_type_symbol
C1 0.15030(13) 0.08044(17) 1.00886(11) 0.0327(4) Uani d . 1 . . C
H1A 0.1668 0.0067 1.0438 0.039 Uiso calc R 1 . . H
C2 0.16733(13) 0.19920(17) 1.06143(12) 0.0365(5) Uani d . 1 . . C
H2A 0.2275 0.1958 1.1167 0.044 Uiso calc R 1 . . H
C3 0.17546(13) 0.29269(17) 0.99779(12) 0.0356(5) Uani d . 1 . . C
H3A 0.2418 0.3259 1.0215 0.043 Uiso calc R 1 . . H
C4 0.15304(12) 0.21932(16) 0.91173(12) 0.0319(4) Uani d . 1 . . C
H4A 0.1712 0.2567 0.8679 0.038 Uiso calc R 1 . . H
C5 0.04975(12) 0.16937(16) 0.87695(11) 0.0296(4) Uani d . 1 . . C
C6 0.04842(13) 0.08785(16) 0.93384(11) 0.0323(4) Uani d . 1 . . C
H6A -0.0056 0.0430 0.9286 0.039 Uiso calc R 1 . . H
C7 0.20668(13) 0.10513(17) 0.95393(12) 0.0333(4) Uani d . 1 . . C
C8 0.26886(12) 0.03462(17) 0.93888(12) 0.0345(5) Uani d . 1 . . C
C9 0.08178(14) 0.23983(18) 1.07805(12) 0.0376(5) Uani d . 1 . . C
O2 0.04485(10) 0.18937(13) 1.11970(9) 0.0490(4) Uani d . 1 . . O
N1 0.05095(12) 0.34756(15) 1.03628(11) 0.0387(4) Uani d . 1 . . N
H1C 0.0042(16) 0.397(2) 1.0405(13) 0.058 Uiso d . 1 . . H
C10 0.10295(13) 0.38728(18) 0.99176(13) 0.0371(5) Uani d . 1 . . C
O3 0.09162(10) 0.48418(12) 0.95654(9) 0.0464(4) Uani d . 1 . . O
C11 -0.03079(13) 0.20914(16) 0.79085(12) 0.0320(4) Uani d . 1 . . C
O1 -0.04084(10) 0.33481(12) 0.79381(10) 0.0427(4) Uani d . 1 . . O
H1B -0.0796(18) 0.343(2) 0.8119(16) 0.064 Uiso d . 1 . . H
N11 -0.18153(12) 0.21414(16) 0.80464(11) 0.0467(5) Uani d . 1 . . N
C12 -0.12722(12) 0.15035(16) 0.77675(11) 0.0308(4) Uani d . 1 . . C
C13 -0.15571(15) 0.0413(2) 0.73925(16) 0.0556(6) Uani d . 1 . . C
H13A -0.1154 -0.0028 0.7211 0.067 Uiso calc R 1 . . H
C14 -0.24485(17) -0.0032(2) 0.72846(18) 0.0642(7) Uani d . 1 . . C
H14A -0.2660 -0.0774 0.7021 0.077 Uiso calc R 1 . . H
C15 -0.30180(15) 0.0621(2) 0.75653(14) 0.0472(6) Uani d . 1 . . C
H15A -0.3624 0.0340 0.7501 0.057 Uiso calc R 1 . . H
C16 -0.26766(15) 0.1683(2) 0.79383(15) 0.0525(6) Uani d . 1 . . C
H16A -0.3063 0.2131 0.8135 0.063 Uiso calc R 1 . . H
C21 -0.00638(13) 0.18096(17) 0.71371(12) 0.0347(5) Uani d . 1 . . C
C22 -0.04828(15) 0.2475(2) 0.63708(13) 0.0463(5) Uani d . 1 . . C
H22A -0.0883 0.3121 0.6341 0.056 Uiso calc R 1 . . H
C23 -0.03113(18) 0.2187(2) 0.56499(14) 0.0611(7) Uani d . 1 . . C
H23A -0.0600 0.2636 0.5132 0.073 Uiso calc R 1 . . H
C24 0.02784(19) 0.1249(3) 0.56890(15) 0.0620(7) Uani d . 1 . . C
H24A 0.0392 0.1059 0.5199 0.074 Uiso calc R 1 . . H
C25 0.07036(17) 0.0583(2) 0.64469(14) 0.0575(6) Uani d . 1 . . C
H25A 0.1110 -0.0054 0.6474 0.069 Uiso calc R 1 . . H
C26 0.05275(15) 0.0860(2) 0.71689(13) 0.0449(5) Uani d . 1 . . C
H26A 0.0810 0.0402 0.7682 0.054 Uiso calc R 1 . . H
N31 0.30032(12) 0.17276(15) 0.84285(11) 0.0451(4) Uani d . 1 . . N
C32 0.30634(13) 0.06049(18) 0.87189(12) 0.0357(5) Uani d . 1 . . C
C33 0.34284(14) -0.0300(2) 0.83825(13) 0.0421(5) Uani d . 1 . . C
H33A 0.3483 -0.1072 0.8605 0.051 Uiso calc R 1 . . H
C34 0.37085(15) -0.0055(2) 0.77205(14) 0.0520(6) Uani d . 1 . . C
H34A 0.3958 -0.0656 0.7492 0.062 Uiso calc R 1 . . H
C35 0.36181(16) 0.1077(2) 0.74013(14) 0.0556(6) Uani d . 1 . . C
H35A 0.3788 0.1264 0.6942 0.067 Uiso calc R 1 . . H
C36 0.32678(15) 0.1937(2) 0.77787(15) 0.0531(6) Uani d . 1 . . C
H36A 0.3213 0.2714 0.7565 0.064 Uiso calc R 1 . . H
C41 0.29342(13) -0.08423(17) 0.98251(12) 0.0356(5) Uani d . 1 . . C
C42 0.38742(14) -0.1114(2) 1.04453(13) 0.0454(5) Uani d . 1 . . C
H42A 0.4361 -0.0533 1.0616 0.054 Uiso calc R 1 . . H
C43 0.40925(17) -0.2237(2) 1.08103(14) 0.0546(6) Uani d . 1 . . C
H43A 0.4725 -0.2408 1.1230 0.066 Uiso calc R 1 . . H
C44 0.33935(18) -0.3101(2) 1.05638(15) 0.0555(6) Uani d . 1 . . C
H44A 0.3550 -0.3864 1.0804 0.067 Uiso calc R 1 . . H
C45 0.24611(18) -0.2844(2) 0.99633(15) 0.0538(6) Uani d . 1 . . C
H45A 0.1979 -0.3430 0.9799 0.065 Uiso calc R 1 . . H
C46 0.22335(15) -0.17213(18) 0.96006(13) 0.0447(5) Uani d . 1 . . C
H46A 0.1594 -0.1553 0.9196 0.054 Uiso calc R 1 . . H

loop_
_atom_site_aniso_label
_atom_site_aniso_U_11
_atom_site_aniso_U_22
_atom_site_aniso_U_33
_atom_site_aniso_U_12
_atom_site_aniso_U_13
_atom_site_aniso_U_23
C1 0.0322(10) 0.0323(11) 0.0302(10) 0.0028(8) 0.0101(8) 0.0013(9)
C2 0.0289(10) 0.0428(12) 0.0329(10) 0.0003(9) 0.0086(8) -0.0050(9)
C3 0.0274(10) 0.0368(12) 0.0392(11) -0.0041(9) 0.0111(9) -0.0068(9)
C4 0.0293(10) 0.0313(11) 0.0348(10) 0.0011(8) 0.0133(8) -0.0017(9)
C5 0.0291(10) 0.0289(11) 0.0310(10) 0.0018(8) 0.0129(8) -0.0048(9)
C6 0.0292(10) 0.0328(11) 0.0327(10) -0.0011(8) 0.0113(8) -0.0042(9)
C7 0.0269(10) 0.0355(11) 0.0316(10) -0.0019(8) 0.0068(8) -0.0032(9)
C8 0.0254(10) 0.0367(12) 0.0351(10) -0.0005(9) 0.0071(8) -0.0044(9)
C9 0.0355(11) 0.0393(13) 0.0328(11) -0.0024(9) 0.0096(9) -0.0077(10)
O2 0.0528(9) 0.0524(10) 0.0484(9) 0.0008(7) 0.0281(8) 0.0034(8)
N1 0.0395(10) 0.0351(10) 0.0444(10) 0.0021(8) 0.0206(8) -0.0055(8)
C10 0.0350(11) 0.0350(12) 0.0396(11) -0.0074(9) 0.0145(9) -0.0106(10)
O3 0.0520(9) 0.0326(9) 0.0616(9) -0.0018(7) 0.0309(8) -0.0046(8)
C11 0.0309(10) 0.0282(11) 0.0344(10) 0.0032(8) 0.0116(8) 0.0013(9)
O1 0.0383(8) 0.0315(8) 0.0554(9) 0.0038(7) 0.0174(7) 0.0041(7)
N11 0.0401(10) 0.0497(11) 0.0549(11) -0.0068(9) 0.0248(9) -0.0150(9)
C12 0.0303(10) 0.0318(11) 0.0262(9) 0.0030(8) 0.0082(8) 0.0034(8)
C13 0.0430(13) 0.0442(14) 0.0831(17) -0.0058(11) 0.0304(12) -0.0181(13)
C14 0.0476(14) 0.0456(15) 0.097(2) -0.0151(11) 0.0285(13) -0.0211(14)
C15 0.0349(11) 0.0528(15) 0.0495(13) -0.0093(11) 0.0141(10) 0.0020(11)
C16 0.0422(13) 0.0631(16) 0.0598(14) -0.0055(12) 0.0291(11) -0.0131(13)
C21 0.0288(10) 0.0405(12) 0.0305(10) -0.0049(9) 0.0087(8) 0.0006(9)
C22 0.0414(12) 0.0524(14) 0.0396(12) -0.0049(10) 0.0121(10) 0.0083(10)
C23 0.0695(17) 0.0747(19) 0.0364(13) -0.0151(15) 0.0202(12) 0.0091(12)
C24 0.0723(17) 0.0798(19) 0.0441(14) -0.0202(15) 0.0346(13) -0.0118(13)
C25 0.0548(14) 0.0710(17) 0.0500(14) -0.0002(13) 0.0257(12) -0.0122(13)
C26 0.0445(12) 0.0553(15) 0.0338(11) 0.0047(11) 0.0156(10) -0.0012(10)
N31 0.0429(10) 0.0466(12) 0.0503(11) 0.0026(8) 0.0243(9) 0.0014(9)
C32 0.0258(10) 0.0393(13) 0.0367(11) 0.0001(9) 0.0083(8) -0.0036(9)
C33 0.0379(11) 0.0450(13) 0.0415(12) 0.0053(10) 0.0151(9) -0.0044(10)
C34 0.0499(13) 0.0611(17) 0.0456(13) 0.0115(12) 0.0212(11) -0.0071(12)
C35 0.0530(14) 0.0729(18) 0.0461(13) 0.0111(13) 0.0262(11) 0.0069(13)
C36 0.0496(13) 0.0550(15) 0.0595(14) 0.0088(11) 0.0280(12) 0.0094(12)
C41 0.0325(11) 0.0375(12) 0.0352(10) 0.0045(9) 0.0130(9) -0.0044(9)
C42 0.0345(11) 0.0538(14) 0.0439(12) 0.0057(10) 0.0131(10) 0.0007(11)
C43 0.0476(13) 0.0683(18) 0.0467(13) 0.0230(13) 0.0190(11) 0.0136(13)
C44 0.0737(17) 0.0481(15) 0.0524(14) 0.0196(13) 0.0345(13) 0.0126(12)
C45 0.0679(16) 0.0432(14) 0.0535(14) -0.0072(12) 0.0290(12) -0.0023(12)
C46 0.0412(12) 0.0443(13) 0.0412(12) -0.0003(10) 0.0107(10) -0.0011(10)

loop_
_atom_type_symbol
_atom_type_description
_atom_type_scat_dispersion_real
_atom_type_scat_dispersion_imag
_atom_type_scat_source
C C 0.0033 0.0016 'International Tables Vol C Tables 4.2.6.8 and 6.1.1.4'
H H 0.0000 0.0000 'International Tables Vol C Tables 4.2.6.8 and 6.1.1.4'
N N 0.0061 0.0033 'International Tables Vol C Tables 4.2.6.8 and 6.1.1.4'
O O 0.0106 0.0060 'International Tables Vol C Tables 4.2.6.8 and 6.1.1.4'

loop_
_geom_angle_atom_site_label_1
_geom_angle_atom_site_label_2
_geom_angle_atom_site_label_3
_geom_angle
C6 C1 C7 97.20(14)
C6 C1 C2 106.47(15)
C7 C1 C2 100.67(15)
C6 C1 H1A 116.6
C7 C1 H1A 116.6
C2 C1 H1A 116.6
C9 C2 C3 104.60(15)
C9 C2 C1 114.60(15)
C3 C2 C1 103.67(14)
C9 C2 H2A 111.2
C3 C2 H2A 111.2
C1 C2 H2A 111.2
C10 C3 C2 104.81(15)
C10 C3 C4 116.59(15)
C2 C3 C4 103.18(15)
C10 C3 H3A 110.6
C2 C3 H3A 110.6
C4 C3 H3A 110.6
C7 C4 C5 97.10(14)
C7 C4 C3 98.91(14)
C5 C4 C3 109.09(14)
C7 C4 H4A 116.3
C5 C4 H4A 116.3
C3 C4 H4A 116.3
C6 C5 C11 129.58(16)
C6 C5 C4 108.02(15)
C11 C5 C4 122.37(15)
C5 C6 C1 107.95(16)
C5 C6 H6A 126.0
C1 C6 H6A 126.0
C8 C7 C4 133.83(18)
C8 C7 C1 129.00(18)
C4 C7 C1 96.16(14)
C7 C8 C32 123.74(18)
C7 C8 C41 119.13(17)
C32 C8 C41 116.66(16)
O2 C9 N1 124.51(18)
O2 C9 C2 127.82(19)
N1 C9 C2 107.68(17)
C10 N1 C9 114.43(17)
C10 N1 H1C 118.7(14)
C9 N1 H1C 126.6(13)
O3 C10 N1 124.13(18)
O3 C10 C3 127.87(18)
N1 C10 C3 107.96(17)
O1 C11 C5 108.46(15)
O1 C11 C21 107.73(15)
C5 C11 C21 111.05(15)
O1 C11 C12 108.95(14)
C5 C11 C12 110.44(15)
C21 C11 C12 110.14(15)
C11 O1 H1B 103.7(19)
C12 N11 C16 117.57(18)
N11 C12 C13 122.03(18)
N11 C12 C11 114.32(16)
C13 C12 C11 123.65(17)
C12 C13 C14 119.1(2)
C12 C13 H13A 120.4
C14 C13 H13A 120.4
C15 C14 C13 119.4(2)
C15 C14 H14A 120.3
C13 C14 H14A 120.3
C16 C15 C14 117.7(2)
C16 C15 H15A 121.2
C14 C15 H15A 121.2
N11 C16 C15 124.2(2)
N11 C16 H16A 117.9
C15 C16 H16A 117.9
C26 C21 C22 119.10(19)
C26 C21 C11 121.25(16)
C22 C21 C11 119.56(18)
C23 C22 C21 120.1(2)
C23 C22 H22A 119.9
C21 C22 H22A 119.9
C24 C23 C22 120.3(2)
C24 C23 H23A 119.8
C22 C23 H23A 119.8
C23 C24 C25 120.2(2)
C23 C24 H24A 119.9
C25 C24 H24A 119.9
C24 C25 C26 119.8(2)
C24 C25 H25A 120.1
C26 C25 H25A 120.1
C21 C26 C25 120.5(2)
C21 C26 H26A 119.8
C25 C26 H26A 119.8
C36 N31 C32 117.68(18)
N31 C32 C33 121.28(18)
N31 C32 C8 117.95(17)
C33 C32 C8 120.72(18)
C34 C33 C32 119.7(2)
C34 C33 H33A 120.2
C32 C33 H33A 120.2
C35 C34 C33 119.3(2)
C35 C34 H34A 120.3
C33 C34 H34A 120.3
C34 C35 C36 117.8(2)
C34 C35 H35A 121.1
C36 C35 H35A 121.1
N31 C36 C35 124.1(2)
N31 C36 H36A 117.9
C35 C36 H36A 117.9
C46 C41 C42 117.95(19)
C46 C41 C8 120.45(17)
C42 C41 C8 121.57(18)
C43 C42 C41 120.4(2)
C43 C42 H42A 119.8
C41 C42 H42A 119.8
C44 C43 C42 120.6(2)
C44 C43 H43A 119.7
C42 C43 H43A 119.7
C43 C44 C45 119.8(2)
C43 C44 H44A 120.1
C45 C44 H44A 120.1
C44 C45 C46 120.0(2)
C44 C45 H45A 120.0
C46 C45 H45A 120.0
C45 C46 C41 121.2(2)
C45 C46 H46A 119.4
C41 C46 H46A 119.4

loop_
_geom_bond_atom_site_label_1
_geom_bond_atom_site_label_2
_geom_bond_site_symmetry_2
_geom_bond_distance
_geom_bond_publ_flag
C1 C2 . 1.586(3) ?
C1 C6 . 1.545(2) ?
C1 C7 . 1.553(3) ?
C1 H1A . 1.0000 ?
C2 C9 . 1.536(3) ?
C2 C3 . 1.566(3) ?
C2 H2A . 1.0000 ?
C3 C10 . 1.528(3) ?
C3 C4 . 1.594(3) ?
C3 H3A . 1.0000 ?
C4 C7 . 1.548(3) ?
C4 C5 . 1.551(2) ?
C4 H4A . 1.0000 ?
C5 C6 . 1.352(3) ?
C5 C11 . 1.530(2) ?
C6 H6A . 0.9500 ?
C7 C8 . 1.360(3) ?
C8 C32 . 1.515(3) ?
C8 C41 . 1.517(3) ?
C9 O2 . 1.229(2) ?
C9 N1 . 1.400(3) ?
N1 C10 . 1.396(3) ?
N1 H1C . 0.95(2) ?
C10 O3 . 1.237(2) ?
C11 O1 . 1.449(2) ?
C11 C21 . 1.549(3) ?
C11 C12 . 1.555(3) ?
O1 H1B . 0.79(2) ?
N11 C12 . 1.343(2) ?
N11 C16 . 1.366(3) ?
C12 C13 . 1.384(3) ?
C13 C14 . 1.403(3) ?
C13 H13A . 0.9500 ?
C14 C15 . 1.385(3) ?
C14 H14A . 0.9500 ?
C15 C16 . 1.367(3) ?
C15 H15A . 0.9500 ?
C16 H16A . 0.9500 ?
C21 C26 . 1.405(3) ?
C21 C22 . 1.407(3) ?
C22 C23 . 1.403(3) ?
C22 H22A . 0.9500 ?
C23 C24 . 1.390(4) ?
C23 H23A . 0.9500 ?
C24 C25 . 1.397(3) ?
C24 H24A . 0.9500 ?
C25 C26 . 1.406(3) ?
C25 H25A . 0.9500 ?
C26 H26A . 0.9500 ?
N31 C36 . 1.356(3) ?
N31 C32 . 1.365(3) ?
C32 C33 . 1.413(3) ?
C33 C34 . 1.400(3) ?
C33 H33A . 0.9500 ?
C34 C35 . 1.387(3) ?
C34 H34A . 0.9500 ?
C35 C36 . 1.404(3) ?
C35 H35A . 0.9500 ?
C36 H36A . 0.9500 ?
C41 C46 . 1.404(3) ?
C41 C42 . 1.415(3) ?
C42 C43 . 1.403(3) ?
C42 H42A . 0.9500 ?
C43 C44 . 1.388(3) ?
C43 H43A . 0.9500 ?
C44 C45 . 1.393(3) ?
C44 H44A . 0.9500 ?
C45 C46 . 1.403(3) ?
C45 H45A . 0.9500 ?
C46 H46A . 0.9500 ?

loop_
_geom_hbond_atom_site_label_D
_geom_hbond_atom_site_label_H
_geom_hbond_atom_site_label_A
_geom_hbond_site_symmetry_A
_geom_hbond_distance_DH
_geom_hbond_distance_HA
_geom_hbond_distance_DA
_geom_hbond_angle_DHA
O1 H1B N11 . 0.79(2) 2.12(3) 2.645(2) 125(2)
N1 H1C O3 3_567 0.95(2) 2.02(2) 2.965(2) 174(2)

loop_
_geom_torsion_atom_site_label_1
_geom_torsion_atom_site_label_2
_geom_torsion_atom_site_label_3
_geom_torsion_atom_site_label_4
_geom_torsion
C6 C1 C2 C9 43.6(2)
C7 C1 C2 C9 144.47(16)
C6 C1 C2 C3 -69.78(17)
C7 C1 C2 C3 31.10(16)
C9 C2 C3 C10 6.89(18)
C1 C2 C3 C10 127.29(15)
C9 C2 C3 C4 -115.61(15)
C1 C2 C3 C4 4.79(17)
C10 C3 C4 C7 -153.30(16)
C2 C3 C4 C7 -39.04(16)
C10 C3 C4 C5 -52.5(2)
C2 C3 C4 C5 61.71(17)
C7 C4 C5 C6 33.87(17)
C3 C4 C5 C6 -68.16(19)
C7 C4 C5 C11 -144.54(16)
C3 C4 C5 C11 113.44(18)
C11 C5 C6 C1 178.48(17)
C4 C5 C6 C1 0.23(19)
C7 C1 C6 C5 -34.11(18)
C2 C1 C6 C5 69.30(18)
C5 C4 C7 C8 116.2(2)
C3 C4 C7 C8 -133.1(2)
C5 C4 C7 C1 -52.60(14)
C3 C4 C7 C1 58.08(15)
C6 C1 C7 C8 -116.8(2)
C2 C1 C7 C8 134.90(19)
C6 C1 C7 C4 52.88(15)
C2 C1 C7 C4 -55.46(15)
C4 C7 C8 C32 3.5(3)
C1 C7 C8 C32 169.11(17)
C4 C7 C8 C41 -168.49(18)
C1 C7 C8 C41 -2.8(3)
C3 C2 C9 O2 174.91(19)
C1 C2 C9 O2 62.1(3)
C3 C2 C9 N1 -4.84(19)
C1 C2 C9 N1 -117.66(17)
O2 C9 N1 C10 -179.10(18)
C2 C9 N1 C10 0.7(2)
C9 N1 C10 O3 -174.22(18)
C9 N1 C10 C3 4.0(2)
C2 C3 C10 O3 171.40(18)
C4 C3 C10 O3 -75.3(3)
C2 C3 C10 N1 -6.75(19)
C4 C3 C10 N1 106.58(18)
C6 C5 C11 O1 125.3(2)
C4 C5 C11 O1 -56.7(2)
C6 C5 C11 C21 -116.5(2)
C4 C5 C11 C21 61.5(2)
C6 C5 C11 C12 6.0(3)
C4 C5 C11 C12 -175.98(15)
C16 N11 C12 C13 -0.8(3)
C16 N11 C12 C11 179.57(17)
O1 C11 C12 N11 -25.6(2)
C5 C11 C12 N11 93.45(19)
C21 C11 C12 N11 -143.53(17)
O1 C11 C12 C13 154.80(19)
C5 C11 C12 C13 -86.2(2)
C21 C11 C12 C13 36.8(2)
N11 C12 C13 C14 1.2(3)
C11 C12 C13 C14 -179.2(2)
C12 C13 C14 C15 -0.8(4)
C13 C14 C15 C16 0.1(4)
C12 N11 C16 C15 0.0(3)
C14 C15 C16 N11 0.4(3)
O1 C11 C21 C26 147.30(17)
C5 C11 C21 C26 28.7(2)
C12 C11 C21 C26 -94.0(2)
O1 C11 C21 C22 -36.2(2)
C5 C11 C21 C22 -154.88(17)
C12 C11 C21 C22 82.5(2)
C26 C21 C22 C23 0.2(3)
C11 C21 C22 C23 -176.35(18)
C21 C22 C23 C24 -0.5(3)
C22 C23 C24 C25 0.1(4)
C23 C24 C25 C26 0.5(4)
C22 C21 C26 C25 0.4(3)
C11 C21 C26 C25 176.90(19)
C24 C25 C26 C21 -0.8(3)
C36 N31 C32 C33 2.7(3)
C36 N31 C32 C8 -174.79(17)
C7 C8 C32 N31 19.2(3)
C41 C8 C32 N31 -168.65(16)
C7 C8 C32 C33 -158.34(19)
C41 C8 C32 C33 13.8(2)
N31 C32 C33 C34 -1.9(3)
C8 C32 C33 C34 175.56(17)
C32 C33 C34 C35 -0.3(3)
C33 C34 C35 C36 1.6(3)
C32 N31 C36 C35 -1.4(3)
C34 C35 C36 N31 -0.7(3)
C7 C8 C41 C46 67.0(2)
C32 C8 C41 C46 -105.5(2)
C7 C8 C41 C42 -115.0(2)
C32 C8 C41 C42 72.5(2)
C46 C41 C42 C43 0.9(3)
C8 C41 C42 C43 -177.12(18)
C41 C42 C43 C44 0.6(3)
C42 C43 C44 C45 -1.5(3)
C43 C44 C45 C46 0.9(3)
C44 C45 C46 C41 0.6(3)
C42 C41 C46 C45 -1.5(3)
C8 C41 C46 C45 176.53(19)

loop_
_cod_related_entry_id
_cod_related_entry_database
_cod_related_entry_code
1 ChemSpider 2273475
